data_7109999
loop_
_publ_author_name
'Jinhai Shen'
'Guolin Cheng'
'Xiuling Cui'

_publ_section_title
;
 'One pot' regiospecific synthesis of polysubstituted pyrroles from
 benzylamines and ynones under metal free conditions
;
_journal_name_full Chem.Commun.
_journal_page_first 10641
_journal_paper_doi 10.1039/c3cc43844a
_journal_volume 49
_journal_year 2013
_chemical_absolute_configuration unk
_chemical_formula_moiety 'C23 H19 N'
_chemical_formula_sum 'C23 H19 N'
_chemical_formula_weight 309.41
_chemical_name_systematic
;
 ? 
;
_space_group_crystal_system orthorhombic
_space_group_IT_number 19
_space_group_name_Hall 'P 2ac 2ab'
_space_group_name_H-M_alt 'P 21 21 21'
_symmetry_space_group_name_Hall 'P 2ac 2ab'
_symmetry_space_group_name_H-M 'P 21 21 21'
_atom_sites_solution_hydrogens geom
_atom_sites_solution_primary direct
_atom_sites_solution_secondary difmap
_audit_creation_date 2013-08-23
_audit_creation_method
;
  Olex2 1.1
  (compiled 2011.11.01 svn.r2039, GUI svn.r3906)
;
_cell_angle_alpha 90.00
_cell_angle_beta 90.00
_cell_angle_gamma 90.00
_cell_formula_units_Z 4
_cell_length_a 7.5579(6)
_cell_length_b 12.3380(10)
_cell_length_c 18.5927(12)
_cell_measurement_reflns_used 1072
_cell_measurement_temperature 291(2)
_cell_measurement_theta_max 23.7510
_cell_measurement_theta_min 3.4640
_cell_volume 1733.8(2)
_computing_cell_refinement
;
CrysAlisPro, Agilent Technologies,
Version 1.171.36.28 (release 01-02-2013 CrysAlis171 .NET)
(compiled Feb  1 2013,16:14:44)
;
_computing_data_collection
;
CrysAlisPro, Agilent Technologies,
Version 1.171.36.28 (release 01-02-2013 CrysAlis171 .NET)
(compiled Feb  1 2013,16:14:44)
;
_computing_data_reduction
;
CrysAlisPro, Agilent Technologies,
Version 1.171.36.28 (release 01-02-2013 CrysAlis171 .NET)
(compiled Feb  1 2013,16:14:44)
;
_computing_molecular_graphics
;
O. V. Dolomanov, L. J. Bourhis, R. J. Gildea, J. A. K. Howard and H. Puschmann,
OLEX2: a complete structure solution, refinement and analysis program.
J. Appl. Cryst. (2009). 42, 339-341.
;
_computing_publication_material
;
O. V. Dolomanov, L. J. Bourhis, R. J. Gildea, J. A. K. Howard and H. Puschmann,
OLEX2: a complete structure solution, refinement and analysis program.
J. Appl. Cryst. (2009). 42, 339-341.
;
_computing_structure_refinement
;
XL, G.M. Sheldrick, Acta Cryst.
(2008). A64, 112-122
;
_computing_structure_solution
;
XS, G.M. Sheldrick, Acta Cryst.
(2008). A64, 112-122
;
_diffrn_ambient_temperature 291.15
_diffrn_detector_area_resol_mean 16.2312
_diffrn_measured_fraction_theta_full 0.9947
_diffrn_measured_fraction_theta_max 0.7128
_diffrn_measurement_details
;
  1 omega  -10.00   17.00   1.0000    6.9700
omega____ theta____ kappa____ phi______ frames
    -      -17.2885  -99.0000 -150.0000 27

  2 omega  -33.00    1.00   1.0000    6.9700
omega____ theta____ kappa____ phi______ frames
    -       19.7885  -19.0000 -120.0000 34

  3 omega    4.00   64.00   1.0000    6.9700
omega____ theta____ kappa____ phi______ frames
    -       19.7885  -19.0000 -120.0000 60

  4 omega   -7.00   19.00   1.0000    6.9700
omega____ theta____ kappa____ phi______ frames
    -       19.7885  -57.0000  -30.0000 26
;
_diffrn_measurement_device_type 'Xcalibur, Eos, Gemini'
_diffrn_measurement_method '\w scans'
_diffrn_orient_matrix_UB_11 0.0904229000
_diffrn_orient_matrix_UB_12 -0.0153540000
_diffrn_orient_matrix_UB_13 -0.0020149000
_diffrn_orient_matrix_UB_21 0.0199591000
_diffrn_orient_matrix_UB_22 0.0490867000
_diffrn_orient_matrix_UB_23 -0.0181071000
_diffrn_orient_matrix_UB_31 0.0160179000
_diffrn_orient_matrix_UB_32 0.0255254000
_diffrn_orient_matrix_UB_33 0.0335140000
_diffrn_radiation_monochromator graphite
_diffrn_radiation_type 'Mo K\a'
_diffrn_radiation_wavelength 0.7107
_diffrn_reflns_av_R_equivalents 0.0317
_diffrn_reflns_av_unetI/netI 0.0585
_diffrn_reflns_limit_h_max 9
_diffrn_reflns_limit_h_min -4
_diffrn_reflns_limit_k_max 9
_diffrn_reflns_limit_k_min -15
_diffrn_reflns_limit_l_max 22
_diffrn_reflns_limit_l_min -23
_diffrn_reflns_number 4636
_diffrn_reflns_theta_full 26.37
_diffrn_reflns_theta_max 26.37
_diffrn_reflns_theta_min 3.16
_diffrn_source 'Enhance (Mo) X-ray Source'
_diffrn_source_current n/a
_diffrn_source_voltage n/a
_exptl_absorpt_coefficient_mu 0.122
_exptl_absorpt_correction_T_max 1.00000
_exptl_absorpt_correction_T_min 0.96021
_exptl_absorpt_correction_type multi-scan
_exptl_absorpt_process_details
;
CrysAlisPro, Agilent Technologies,
Version 1.171.36.28 (release 01-02-2013 CrysAlis171 .NET)
(compiled Feb  1 2013,16:14:44)
Empirical absorption correction using spherical harmonics,
 implemented in SCALE3 ABSPACK scaling algorithm.
;
_exptl_crystal_density_diffrn 1.360
_exptl_crystal_density_method 'not measured'
_exptl_crystal_F_000 726
_exptl_crystal_size_max 0.30
_exptl_crystal_size_mid 0.20
_exptl_crystal_size_min 0.20
_refine_diff_density_max 0.130
_refine_diff_density_min -0.183
_refine_diff_density_rms 0.035
_refine_ls_abs_structure_details 'Flack H D (1983), Acta Cryst. A39, 876-881'
_refine_ls_abs_structure_Flack -8(6)
_refine_ls_extinction_method none
_refine_ls_goodness_of_fit_ref 1.047
_refine_ls_hydrogen_treatment mixed
_refine_ls_matrix_type full
_refine_ls_number_parameters 218
_refine_ls_number_reflns 3014
_refine_ls_number_restraints 0
_refine_ls_restrained_S_all 1.047
_refine_ls_R_factor_all 0.0839
_refine_ls_R_factor_gt 0.0599
_refine_ls_shift/su_max 0.002
_refine_ls_shift/su_mean 0.000
_refine_ls_structure_factor_coef Fsqd
_refine_ls_weighting_details 'calc w=1/[\s^2^(Fo^2^)+(0.0646P)^2^+0.0000P] where P=(Fo^2^+2Fc^2^)/3'
_refine_ls_weighting_scheme calc
_refine_ls_wR_factor_gt 0.1336
_refine_ls_wR_factor_ref 0.1548
_reflns_number_gt 2195
_reflns_number_total 3014
_reflns_threshold_expression >2sigma(I)
_cod_data_source_file c3cc43844a.txt
_cod_data_source_block 4ab
_cod_depositor_comments
;

2018-01-31
Z value and formula changed from original absurd values
                 miguel
;
_cod_original_formula_sum 'C8.25 H8.25 N8.25 O8.25'
_cod_original_formula_weight 354.98
_cod_original_formula_moiety '0.03(C92 H76 N4)'
_cod_original_formula_units_Z 33
_cod_original_cell_volume 1733.7(2)
_cod_database_code 7109999
_chemical_oxdiff_formula C1H1N1O1
_reflns_odcompleteness_completeness 99.47
_reflns_odcompleteness_iscentric 1
_reflns_odcompleteness_theta 26.32

loop_
_space_group_symop_id
_space_group_symop_operation_xyz
1 'x, y, z'
2 '-x+1/2, -y, z+1/2'
3 'x+1/2, -y+1/2, -z'
4 '-x, y+1/2, -z+1/2'

loop_
_atom_site_label
_atom_site_type_symbol
_atom_site_fract_x
_atom_site_fract_y
_atom_site_fract_z
_atom_site_U_iso_or_equiv
_atom_site_adp_type
_atom_site_occupancy
_atom_site_symmetry_multiplicity
_atom_site_calc_flag
_atom_site_refinement_flags
N1 N 0.7723(3) 0.29694(19) 0.14995(12) 0.0457(6) Uani 1 1 d .
H1 H 0.7084 0.3364 0.1220 0.055 Uiso 1 1 calc R
C1 C 0.8581(4) 0.2034(2) 0.12956(13) 0.0420(6) Uani 1 1 d .
C2 C 0.9486(4) 0.1670(3) 0.18853(13) 0.0464(7) Uani 1 1 d .
H2 H 1.0203 0.1058 0.1900 0.056 Uiso 1 1 calc R
C3 C 0.9150(4) 0.2379(2) 0.24689(14) 0.0451(7) Uani 1 1 d .
C4 C 0.8040(4) 0.3184(2) 0.22201(14) 0.0441(7) Uani 1 1 d .
C5 C 0.7267(4) 0.4140(2) 0.25715(16) 0.0474(7) Uani 1 1 d .
C6 C 0.6724(4) 0.5039(3) 0.21793(18) 0.0588(8) Uani 1 1 d .
H6 H 0.6902 0.5055 0.1684 0.071 Uiso 1 1 calc R
C7 C 0.5921(4) 0.5912(3) 0.2515(2) 0.0758(11) Uani 1 1 d .
H7 H 0.5549 0.6502 0.2242 0.091 Uiso 1 1 calc R
C8 C 0.5670(5) 0.5917(3) 0.3244(2) 0.0791(12) Uani 1 1 d .
H8 H 0.5120 0.6502 0.3466 0.095 Uiso 1 1 calc R
C9 C 0.6240(5) 0.5047(3) 0.3643(2) 0.0761(11) Uani 1 1 d .
H9 H 0.6106 0.5056 0.4141 0.091 Uiso 1 1 calc R
C10 C 0.7009(4) 0.4158(3) 0.33158(16) 0.0615(9) Uani 1 1 d .
H10 H 0.7358 0.3567 0.3593 0.074 Uiso 1 1 calc R
C11 C 0.8507(4) 0.1618(2) 0.05612(14) 0.0450(7) Uani 1 1 d .
C12 C 0.7704(5) 0.2171(3) -0.00007(16) 0.0601(9) Uani 1 1 d .
H12 H 0.7149 0.2829 0.0091 0.072 Uiso 1 1 calc R
C13 C 0.7710(5) 0.1766(3) -0.06886(16) 0.0651(10) Uani 1 1 d .
H13 H 0.7137 0.2143 -0.1054 0.078 Uiso 1 1 calc R
C14 C 0.8557(5) 0.0808(3) -0.08408(15) 0.0594(9) Uani 1 1 d .
H14 H 0.8599 0.0548 -0.1310 0.071 Uiso 1 1 calc R
C15 C 0.9338(5) 0.0243(3) -0.02955(16) 0.0670(10) Uani 1 1 d .
H15 H 0.9898 -0.0412 -0.0393 0.080 Uiso 1 1 calc R
C16 C 0.9305(5) 0.0632(3) 0.03964(15) 0.0578(9) Uani 1 1 d .
H16 H 0.9826 0.0229 0.0762 0.069 Uiso 1 1 calc R
C17 C 0.9974(4) 0.2276(3) 0.31921(14) 0.0504(8) Uani 1 1 d .
C18 C 0.9392(5) 0.1466(3) 0.36546(16) 0.0688(10) Uani 1 1 d .
H18 H 0.8465 0.1018 0.3513 0.083 Uiso 1 1 calc R
C19 C 1.0159(6) 0.1313(4) 0.43144(18) 0.0874(13) Uani 1 1 d .
H19 H 0.9756 0.0767 0.4618 0.105 Uiso 1 1 calc R
C20 C 1.1528(7) 0.1974(4) 0.45238(17) 0.0885(14) Uani 1 1 d .
H20 H 1.2050 0.1879 0.4972 0.106 Uiso 1 1 calc R
C21 C 1.2126(5) 0.2774(3) 0.40722(18) 0.0764(11) Uani 1 1 d .
H21 H 1.3047 0.3220 0.4221 0.092 Uiso 1 1 calc R
C22 C 1.1380(4) 0.2930(3) 0.33952(15) 0.0562(8) Uani 1 1 d .
C23 C 1.2094(5) 0.3778(3) 0.29036(19) 0.0763(10) Uani 1 1 d .
H23A H 1.2807 0.3442 0.2539 0.114 Uiso 1 1 calc R
H23B H 1.2803 0.4279 0.3174 0.114 Uiso 1 1 calc R
H23C H 1.1131 0.4159 0.2681 0.114 Uiso 1 1 calc R

loop_
_atom_site_aniso_label
_atom_site_aniso_U_11
_atom_site_aniso_U_22
_atom_site_aniso_U_33
_atom_site_aniso_U_23
_atom_site_aniso_U_13
_atom_site_aniso_U_12
N1 0.0435(13) 0.0482(13) 0.0455(12) 0.0005(11) -0.0073(11) 0.0005(12)
C1 0.0364(13) 0.0440(14) 0.0455(13) -0.0018(13) 0.0007(13) -0.0010(14)
C2 0.0378(14) 0.0525(17) 0.0489(15) 0.0041(14) -0.0003(13) 0.0036(15)
C3 0.0410(15) 0.0486(16) 0.0458(13) 0.0007(13) -0.0026(13) -0.0034(14)
C4 0.0398(15) 0.0487(16) 0.0438(14) -0.0003(13) 0.0002(12) -0.0033(14)
C5 0.0338(14) 0.0504(17) 0.0581(16) -0.0085(15) -0.0018(14) -0.0028(14)
C6 0.0505(18) 0.0542(18) 0.0717(19) -0.0075(18) -0.0041(17) -0.0040(18)
C7 0.058(2) 0.060(2) 0.109(3) -0.012(2) -0.011(2) 0.001(2)
C8 0.049(2) 0.068(2) 0.120(3) -0.038(2) 0.008(2) 0.005(2)
C9 0.051(2) 0.095(3) 0.083(2) -0.030(2) 0.0132(19) -0.007(2)
C10 0.0485(18) 0.075(2) 0.0606(18) -0.0099(18) 0.0066(16) 0.0004(19)
C11 0.0378(14) 0.0530(17) 0.0442(13) 0.0033(14) 0.0010(13) -0.0028(15)
C12 0.061(2) 0.072(2) 0.0481(14) -0.0013(17) -0.0051(15) 0.014(2)
C13 0.067(2) 0.080(2) 0.0479(16) 0.0066(17) -0.0065(16) 0.006(2)
C14 0.0572(19) 0.075(2) 0.0456(15) -0.0096(16) 0.0040(16) -0.006(2)
C15 0.081(3) 0.061(2) 0.0591(17) -0.0080(17) -0.002(2) 0.011(2)
C16 0.065(2) 0.0560(19) 0.0522(17) -0.0010(15) -0.0069(17) 0.0126(19)
C17 0.0475(17) 0.061(2) 0.0422(14) -0.0029(14) -0.0015(13) -0.0021(17)
C18 0.068(2) 0.087(2) 0.0520(17) 0.0168(18) -0.0009(16) -0.006(2)
C19 0.096(3) 0.107(3) 0.059(2) 0.021(2) 0.004(2) 0.001(3)
C20 0.100(3) 0.119(4) 0.0467(18) 0.001(2) -0.014(2) 0.012(3)
C21 0.074(2) 0.096(3) 0.0598(18) -0.014(2) -0.0185(19) 0.000(3)
C22 0.0526(18) 0.065(2) 0.0512(15) -0.0105(16) -0.0065(15) 0.0082(19)
C23 0.062(2) 0.075(2) 0.092(2) 0.002(2) -0.009(2) -0.014(2)

loop_
_atom_type_symbol
_atom_type_description
_atom_type_scat_dispersion_real
_atom_type_scat_dispersion_imag
_atom_type_scat_source
C C 0.0033 0.0016 'International Tables Vol C Tables 4.2.6.8 and 6.1.1.4'
H H 0.0000 0.0000 'International Tables Vol C Tables 4.2.6.8 and 6.1.1.4'
N N 0.0061 0.0033 'International Tables Vol C Tables 4.2.6.8 and 6.1.1.4'
O O 0.0106 0.0060 'International Tables Vol C Tables 4.2.6.8 and 6.1.1.4'

loop_
_geom_angle_atom_site_label_1
_geom_angle_atom_site_label_2
_geom_angle_atom_site_label_3
_geom_angle
C1 N1 H1 124.9
C1 N1 C4 110.2(2)
C4 N1 H1 124.9
N1 C1 C11 122.3(2)
C2 C1 N1 106.9(2)
C2 C1 C11 130.8(3)
C1 C2 H2 125.6
C1 C2 C3 108.7(3)
C3 C2 H2 125.6
C2 C3 C17 124.4(3)
C4 C3 C2 107.3(2)
C4 C3 C17 128.2(3)
N1 C4 C5 121.0(2)
C3 C4 N1 106.9(2)
C3 C4 C5 132.1(2)
C6 C5 C4 121.7(2)
C6 C5 C10 117.8(3)
C10 C5 C4 120.5(3)
C5 C6 H6 119.5
C7 C6 C5 120.9(3)
C7 C6 H6 119.5
C6 C7 H7 119.7
C8 C7 C6 120.7(4)
C8 C7 H7 119.7
C7 C8 H8 120.4
C7 C8 C9 119.3(3)
C9 C8 H8 120.4
C8 C9 H9 119.6
C8 C9 C10 120.9(3)
C10 C9 H9 119.6
C5 C10 H10 119.8
C9 C10 C5 120.5(3)
C9 C10 H10 119.8
C12 C11 C1 123.3(3)
C12 C11 C16 117.0(3)
C16 C11 C1 119.8(2)
C11 C12 H12 119.3
C13 C12 C11 121.4(3)
C13 C12 H12 119.3
C12 C13 H13 119.8
C12 C13 C14 120.4(3)
C14 C13 H13 119.8
C13 C14 H14 120.4
C15 C14 C13 119.2(3)
C15 C14 H14 120.4
C14 C15 H15 119.7
C14 C15 C16 120.6(3)
C16 C15 H15 119.7
C11 C16 H16 119.3
C15 C16 C11 121.3(3)
C15 C16 H16 119.3
C18 C17 C3 119.2(3)
C22 C17 C3 121.2(3)
C22 C17 C18 119.5(3)
C17 C18 H18 119.4
C19 C18 C17 121.2(4)
C19 C18 H18 119.4
C18 C19 H19 120.3
C18 C19 C20 119.4(4)
C20 C19 H19 120.3
C19 C20 H20 120.0
C21 C20 C19 120.1(3)
C21 C20 H20 120.0
C20 C21 H21 119.4
C20 C21 C22 121.3(4)
C22 C21 H21 119.4
C17 C22 C21 118.4(3)
C17 C22 C23 121.2(3)
C21 C22 C23 120.3(3)
C22 C23 H23A 109.5
C22 C23 H23B 109.5
C22 C23 H23C 109.5
H23A C23 H23B 109.5
H23A C23 H23C 109.5
H23B C23 H23C 109.5

loop_
_geom_bond_atom_site_label_1
_geom_bond_atom_site_label_2
_geom_bond_distance
N1 H1 0.8600
N1 C1 1.377(3)
N1 C4 1.386(3)
C1 C2 1.368(4)
C1 C11 1.460(3)
C2 H2 0.9300
C2 C3 1.417(4)
C3 C4 1.380(4)
C3 C17 1.487(4)
C4 C5 1.470(4)
C5 C6 1.390(4)
C5 C10 1.398(4)
C6 H6 0.9300
C6 C7 1.385(4)
C7 H7 0.9300
C7 C8 1.368(5)
C8 H8 0.9300
C8 C9 1.375(5)
C9 H9 0.9300
C9 C10 1.383(5)
C10 H10 0.9300
C11 C12 1.387(4)
C11 C16 1.392(4)
C12 H12 0.9300
C12 C13 1.373(4)
C13 H13 0.9300
C13 C14 1.373(4)
C14 H14 0.9300
C14 C15 1.365(4)
C15 H15 0.9300
C15 C16 1.373(4)
C16 H16 0.9300
C17 C18 1.390(4)
C17 C22 1.387(4)
C18 H18 0.9300
C18 C19 1.370(4)
C19 H19 0.9300
C19 C20 1.373(6)
C20 H20 0.9300
C20 C21 1.373(5)
C21 H21 0.9300
C21 C22 1.392(4)
C22 C23 1.490(5)
C23 H23A 0.9600
C23 H23B 0.9600
C23 H23C 0.9600

loop_
_geom_torsion_atom_site_label_1
_geom_torsion_atom_site_label_2
_geom_torsion_atom_site_label_3
_geom_torsion_atom_site_label_4
_geom_torsion
N1 C1 C2 C3 1.3(3)
N1 C1 C11 C12 5.7(4)
N1 C1 C11 C16 -175.9(3)
N1 C4 C5 C6 -22.2(4)
N1 C4 C5 C10 155.9(3)
C1 N1 C4 C3 1.3(3)
C1 N1 C4 C5 -179.9(2)
C1 C2 C3 C4 -0.6(3)
C1 C2 C3 C17 -176.9(3)
C1 C11 C12 C13 178.0(3)
C1 C11 C16 C15 -176.7(3)
C2 C1 C11 C12 -171.0(3)
C2 C1 C11 C16 7.4(5)
C2 C3 C4 N1 -0.4(3)
C2 C3 C4 C5 -179.1(3)
C2 C3 C17 C18 -74.8(4)
C2 C3 C17 C22 101.2(4)
C3 C4 C5 C6 156.3(3)
C3 C4 C5 C10 -25.6(5)
C3 C17 C18 C19 177.4(3)
C3 C17 C22 C21 -178.2(3)
C3 C17 C22 C23 1.4(5)
C4 N1 C1 C2 -1.6(3)
C4 N1 C1 C11 -179.0(3)
C4 C3 C17 C18 109.7(4)
C4 C3 C17 C22 -74.3(4)
C4 C5 C6 C7 176.9(3)
C4 C5 C10 C9 -178.3(3)
C5 C6 C7 C8 1.1(5)
C6 C5 C10 C9 -0.1(5)
C6 C7 C8 C9 0.6(5)
C7 C8 C9 C10 -2.0(6)
C8 C9 C10 C5 1.8(5)
C10 C5 C6 C7 -1.3(4)
C11 C1 C2 C3 178.4(3)
C11 C12 C13 C14 -1.6(5)
C12 C11 C16 C15 1.9(5)
C12 C13 C14 C15 2.4(5)
C13 C14 C15 C16 -1.0(5)
C14 C15 C16 C11 -1.1(5)
C16 C11 C12 C13 -0.5(5)
C17 C3 C4 N1 175.7(3)
C17 C3 C4 C5 -2.9(5)
C17 C18 C19 C20 0.0(6)
C18 C17 C22 C21 -2.2(5)
C18 C17 C22 C23 177.4(3)
C18 C19 C20 C21 -0.4(6)
C19 C20 C21 C22 -0.6(6)
C20 C21 C22 C17 1.9(5)
C20 C21 C22 C23 -177.8(3)
C22 C17 C18 C19 1.3(5)
